data_4120012
loop_
_publ_author_name
'Andrew J. Keane'
'Peter Y. Zavalij'
'Lawrence R. Sita'

_publ_section_title
;
 N-N Bond Cleavage of Mid-Valent Ta(IV) Hydrazido and Hydrazidium
 Complexes Relevant to the Schrock Cycle for Dinitrogen Fixation
;
_journal_name_full 'Journal of the American Chemical Society'
_journal_page_first 9580
_journal_page_last 9583
_journal_paper_doi 10.1021/ja402804k
_journal_volume 135
_journal_year 2013
_chemical_formula_moiety 'C21 H40 N5 Ta'
_chemical_formula_sum 'C21 H40 N5 Ta'
_chemical_formula_weight 543.53
_chemical_name_common Ta-complex
_chemical_name_systematic
;
Ta-complex
;
_space_group_IT_number 14
_symmetry_cell_setting monoclinic
_symmetry_space_group_name_Hall '-P 2yn'
_symmetry_space_group_name_H-M 'P 1 21/n 1'
_atom_sites_solution_hydrogens geom
_atom_sites_solution_primary direct
_atom_sites_solution_secondary difmap
_audit_creation_method 'SHELXL-97 & ZCIF'
_cell_angle_alpha 90.00
_cell_angle_beta 92.2000(10)
_cell_angle_gamma 90.00
_cell_formula_units_Z 4
_cell_length_a 8.9603(3)
_cell_length_b 26.6795(10)
_cell_length_c 9.6516(4)
_cell_measurement_reflns_used 21727
_cell_measurement_temperature 150(2)
_cell_measurement_theta_max 32.5
_cell_measurement_theta_min 2.2
_cell_volume 2305.58(15)
_computing_cell_refinement Apex2
_computing_data_collection 'Apex2 (Bruker, 2010)'
_computing_data_reduction Apex2
_computing_molecular_graphics 'XSHEL (Bruker, 2004)'
_computing_publication_material SHELXL-97
_computing_structure_refinement 'SHELXL-97 (Sheldrick, 2008)'
_computing_structure_solution 'SHELXS-97 (Sheldrick, 2008)'
_diffrn_ambient_temperature 150(2)
_diffrn_detector 'CCD area detector'
_diffrn_detector_area_resol_mean 11.198
_diffrn_detector_type 'Bruker Smart Apex II'
_diffrn_measured_fraction_theta_full 1.000
_diffrn_measured_fraction_theta_max 1.000
_diffrn_measurement_details
;
crystal_id       'Sita-Keane AK441 100K'
total frames      2040
frame size         512 pix
frame width      -0.30 deg
frame time          10 sec
total time         7.4 hrs
detector distance 5.00 cm
;
_diffrn_measurement_device_type 'three-circle diffractometer'
_diffrn_measurement_method '\f and \w scans'
_diffrn_measurement_specimen_support 'MiTeGen loop'
_diffrn_orient_matrix_type standard
_diffrn_orient_matrix_UB_11 -0.0828548
_diffrn_orient_matrix_UB_12 0.0021870
_diffrn_orient_matrix_UB_13 0.0662593
_diffrn_orient_matrix_UB_21 0.0197110
_diffrn_orient_matrix_UB_22 0.0366597
_diffrn_orient_matrix_UB_23 0.0121632
_diffrn_orient_matrix_UB_31 -0.0722504
_diffrn_orient_matrix_UB_32 0.0074949
_diffrn_orient_matrix_UB_33 -0.0788193
_diffrn_radiation_monochromator graphite
_diffrn_radiation_source 'fine-focus sealed tube'
_diffrn_radiation_type MoK\a
_diffrn_radiation_wavelength 0.71073
_diffrn_reflns_av_R_equivalents 0.0169
_diffrn_reflns_av_sigmaI/netI 0.0130
_diffrn_reflns_limit_h_max 12
_diffrn_reflns_limit_h_min -12
_diffrn_reflns_limit_k_max 36
_diffrn_reflns_limit_k_min -36
_diffrn_reflns_limit_l_max 13
_diffrn_reflns_limit_l_min -13
_diffrn_reflns_number 27821
_diffrn_reflns_theta_full 29.50
_diffrn_reflns_theta_max 29.50
_diffrn_reflns_theta_min 2.25
_diffrn_standards_decay_% 0
_exptl_absorpt_coefficient_mu 4.782
_exptl_absorpt_correction_T_max 0.488
_exptl_absorpt_correction_T_min 0.193
_exptl_absorpt_correction_type multi-scan
_exptl_absorpt_process_details 'SADABS (Sheldrick, 2008)'
_exptl_crystal_colour colorless
_exptl_crystal_density_diffrn 1.566
_exptl_crystal_description prism
_exptl_crystal_F_000 1096
_exptl_crystal_size_max 0.35
_exptl_crystal_size_mid 0.29
_exptl_crystal_size_min 0.15
_refine_diff_density_max 1.015
_refine_diff_density_min -0.514
_refine_diff_density_rms 0.069
_refine_ls_extinction_method none
_refine_ls_goodness_of_fit_ref 1.000
_refine_ls_hydrogen_treatment mixed
_refine_ls_matrix_type full
_refine_ls_number_parameters 278
_refine_ls_number_reflns 6428
_refine_ls_number_restraints 0
_refine_ls_restrained_S_all 1.000
_refine_ls_R_factor_all 0.0156
_refine_ls_R_factor_gt 0.0145
_refine_ls_shift/su_max 0.003
_refine_ls_shift/su_mean 0.000
_refine_ls_structure_factor_coef Fsqd
_refine_ls_weighting_details 'w=1/[\s^2^(Fo^2^)+(0.009P)^2^+3.175P], P=(max(Fo^2^,0)+2Fc^2^)/3'
_refine_ls_weighting_scheme calc
_refine_ls_wR_factor_gt 0.0318
_refine_ls_wR_factor_ref 0.0322
_reflns_number_gt 6168
_reflns_number_total 6428
_reflns_threshold_expression >2sigma(I)
_cod_data_source_file ja402804k_si_004.cif
_cod_data_source_block cmpd4
_cod_database_code 4120012

loop_
_symmetry_equiv_pos_as_xyz
'x, y, z'
'-x+1/2, y+1/2, -z+1/2'
'-x, -y, -z'
'x-1/2, -y-1/2, z-1/2'

loop_
_atom_site_label
_atom_site_type_symbol
_atom_site_fract_x
_atom_site_fract_y
_atom_site_fract_z
_atom_site_U_iso_or_equiv
_atom_site_adp_type
_atom_site_occupancy
_atom_site_symmetry_multiplicity
_atom_site_calc_flag
_atom_site_refinement_flags
Ta1 Ta 0.209844(7) 0.130727(2) 0.256960(6) 0.01067(2) Uani 1 1 d .
N1 N 0.39813(15) 0.14055(5) 0.32165(14) 0.0144(2) Uani 1 1 d .
N2 N 0.55148(15) 0.14628(6) 0.34283(15) 0.0169(3) Uani 1 1 d .
C1 C 0.6233(2) 0.09848(7) 0.3780(2) 0.0230(4) Uani 1 1 d .
H1A H 0.5875 0.0864 0.4667 0.028(3) Uiso 1 1 calc R
H1B H 0.7318 0.1031 0.3855 0.028(3) Uiso 1 1 calc R
H1C H 0.5986 0.0739 0.3053 0.028(3) Uiso 1 1 calc R
C2 C 0.5813(2) 0.18373(7) 0.45141(19) 0.0223(3) Uani 1 1 d .
H2A H 0.5357 0.2157 0.4234 0.028(3) Uiso 1 1 calc R
H2B H 0.6894 0.1882 0.4654 0.028(3) Uiso 1 1 calc R
H2C H 0.5389 0.1724 0.5381 0.028(3) Uiso 1 1 calc R
N11 N 0.06433(15) 0.18093(5) 0.36958(14) 0.0139(2) Uani 1 1 d .
N12 N 0.09516(15) 0.10279(5) 0.44118(13) 0.0139(2) Uani 1 1 d .
N13 N -0.02402(15) 0.16127(5) 0.59517(14) 0.0157(3) Uani 1 1 d .
C10 C 0.04298(17) 0.14869(6) 0.47277(16) 0.0135(3) Uani 1 1 d .
C11 C 0.0250(2) 0.20472(7) 0.67703(18) 0.0211(3) Uani 1 1 d .
H11A H 0.1026 0.2227 0.6283 0.028(3) Uiso 1 1 calc R
H11B H 0.0653 0.1935 0.7676 0.028(3) Uiso 1 1 calc R
H11C H -0.0601 0.2271 0.6900 0.028(3) Uiso 1 1 calc R
C12 C -0.10760(19) 0.12455(7) 0.67257(18) 0.0200(3) Uani 1 1 d .
H12A H -0.1415 0.0975 0.6102 0.025(3) Uiso 1 1 calc R
H12B H -0.1943 0.1408 0.7122 0.025(3) Uiso 1 1 calc R
H12C H -0.0432 0.1106 0.7474 0.025(3) Uiso 1 1 calc R
C13 C 0.00429(18) 0.23193(6) 0.36532(17) 0.0163(3) Uani 1 1 d .
H13 H -0.0437 0.2384 0.4554 0.018(5) Uiso 1 1 calc R
C14 C 0.1329(2) 0.26920(7) 0.3527(2) 0.0236(4) Uani 1 1 d .
H14A H 0.2034 0.2653 0.4322 0.027(3) Uiso 1 1 calc R
H14B H 0.0933 0.3034 0.3512 0.027(3) Uiso 1 1 calc R
H14C H 0.1845 0.2627 0.2668 0.027(3) Uiso 1 1 calc R
C15 C -0.1136(2) 0.24000(7) 0.24899(19) 0.0219(3) Uani 1 1 d .
H15A H -0.0676 0.2363 0.1591 0.030(4) Uiso 1 1 calc R
H15B H -0.1557 0.2738 0.2563 0.030(4) Uiso 1 1 calc R
H15C H -0.1934 0.2151 0.2569 0.030(4) Uiso 1 1 calc R
C16 C 0.15218(19) 0.06874(6) 0.55171(16) 0.0168(3) Uani 1 1 d .
H16 H 0.0654 0.0569 0.6050 0.016(5) Uiso 1 1 calc R
C17 C 0.2240(2) 0.02330(7) 0.48561(19) 0.0226(3) Uani 1 1 d .
H17A H 0.1513 0.0071 0.4218 0.028(3) Uiso 1 1 calc R
H17B H 0.2561 -0.0005 0.5581 0.028(3) Uiso 1 1 calc R
H17C H 0.3107 0.0341 0.4344 0.028(3) Uiso 1 1 calc R
C18 C 0.2646(2) 0.09356(7) 0.65344(18) 0.0228(4) Uani 1 1 d .
H18A H 0.3474 0.1075 0.6023 0.031(4) Uiso 1 1 calc R
H18B H 0.3031 0.0686 0.7201 0.031(4) Uiso 1 1 calc R
H18C H 0.2151 0.1205 0.7031 0.031(4) Uiso 1 1 calc R
C20 C 0.03884(18) 0.10556(6) 0.06844(16) 0.0149(3) Uani 1 1 d .
C21 C 0.08165(19) 0.05834(6) 0.12123(16) 0.0162(3) Uani 1 1 d .
C22 C 0.24011(19) 0.05312(6) 0.11275(16) 0.0158(3) Uani 1 1 d .
C23 C 0.29595(18) 0.09737(6) 0.05040(16) 0.0152(3) Uani 1 1 d .
C24 C 0.17300(18) 0.13179(6) 0.02776(16) 0.0144(3) Uani 1 1 d .
C25 C -0.11837(19) 0.12543(7) 0.05830(18) 0.0198(3) Uani 1 1 d .
H25A H -0.1798 0.1037 -0.0026 0.036(4) Uiso 1 1 calc R
H25B H -0.1179 0.1595 0.0201 0.036(4) Uiso 1 1 calc R
H25C H -0.1598 0.1261 0.1508 0.036(4) Uiso 1 1 calc R
C26 C -0.0257(2) 0.02019(7) 0.17305(18) 0.0215(3) Uani 1 1 d .
H26A H -0.0628 0.0312 0.2623 0.043(4) Uiso 1 1 calc R
H26B H 0.0253 -0.0121 0.1849 0.043(4) Uiso 1 1 calc R
H26C H -0.1098 0.0165 0.1058 0.043(4) Uiso 1 1 calc R
C27 C 0.3282(2) 0.00595(7) 0.1396(2) 0.0227(4) Uani 1 1 d .
H27A H 0.2733 -0.0161 0.2010 0.042(4) Uiso 1 1 calc R
H27B H 0.4253 0.0144 0.1837 0.042(4) Uiso 1 1 calc R
H27C H 0.3436 -0.0113 0.0516 0.042(4) Uiso 1 1 calc R
C28 C 0.45493(19) 0.10752(7) 0.01452(18) 0.0205(3) Uani 1 1 d .
H28A H 0.5216 0.0847 0.0671 0.040(4) Uiso 1 1 calc R
H28B H 0.4806 0.1423 0.0381 0.040(4) Uiso 1 1 calc R
H28C H 0.4662 0.1022 -0.0850 0.040(4) Uiso 1 1 calc R
C29 C 0.19406(19) 0.18412(6) 0.06574(17) 0.0169(3) Uani 1 1 d .
H29A H 0.109(2) 0.2067(8) 0.052(2) 0.018(5) Uiso 1 1 d .
H29B H 0.286(3) 0.1991(9) 0.038(2) 0.028(6) Uiso 1 1 d .

loop_
_atom_site_aniso_label
_atom_site_aniso_U_11
_atom_site_aniso_U_22
_atom_site_aniso_U_33
_atom_site_aniso_U_23
_atom_site_aniso_U_13
_atom_site_aniso_U_12
Ta1 0.01183(3) 0.01025(3) 0.00992(3) -0.00025(2) 0.00010(2) 0.00006(2)
N1 0.0127(6) 0.0147(6) 0.0156(6) -0.0010(5) -0.0010(5) 0.0002(5)
N2 0.0126(6) 0.0188(7) 0.0192(7) -0.0025(5) -0.0019(5) -0.0002(5)
C1 0.0176(8) 0.0253(9) 0.0257(9) -0.0033(7) -0.0032(7) 0.0061(7)
C2 0.0199(8) 0.0230(9) 0.0235(8) -0.0047(7) -0.0040(7) -0.0046(7)
N11 0.0146(6) 0.0134(6) 0.0139(6) 0.0007(5) 0.0017(5) 0.0018(5)
N12 0.0165(6) 0.0129(6) 0.0122(6) 0.0013(5) -0.0002(5) 0.0001(5)
N13 0.0163(6) 0.0184(7) 0.0126(6) -0.0020(5) 0.0023(5) -0.0018(5)
C10 0.0118(7) 0.0159(7) 0.0125(7) -0.0008(5) -0.0014(5) -0.0007(5)
C11 0.0215(8) 0.0253(9) 0.0165(7) -0.0071(6) 0.0003(6) 0.0001(7)
C12 0.0190(8) 0.0251(9) 0.0162(7) 0.0017(6) 0.0044(6) -0.0012(6)
C13 0.0175(7) 0.0135(7) 0.0181(7) 0.0004(6) 0.0019(6) 0.0036(6)
C14 0.0236(9) 0.0136(8) 0.0335(10) -0.0026(7) 0.0018(7) -0.0002(6)
C15 0.0198(8) 0.0232(9) 0.0225(8) 0.0042(7) -0.0005(7) 0.0069(7)
C16 0.0211(8) 0.0160(7) 0.0132(7) 0.0030(6) 0.0011(6) 0.0016(6)
C17 0.0299(9) 0.0165(8) 0.0216(8) 0.0031(6) 0.0007(7) 0.0041(7)
C18 0.0237(8) 0.0274(9) 0.0169(8) -0.0001(7) -0.0052(6) 0.0047(7)
C20 0.0152(7) 0.0193(8) 0.0101(6) -0.0013(6) -0.0010(5) -0.0021(6)
C21 0.0202(8) 0.0156(7) 0.0127(7) -0.0038(6) 0.0010(6) -0.0036(6)
C22 0.0203(8) 0.0136(7) 0.0135(7) -0.0040(5) 0.0002(6) -0.0002(6)
C23 0.0171(7) 0.0165(7) 0.0121(7) -0.0033(5) 0.0017(6) -0.0005(6)
C24 0.0165(7) 0.0167(7) 0.0099(6) 0.0004(5) 0.0002(5) -0.0010(6)
C25 0.0156(7) 0.0258(9) 0.0179(8) -0.0009(6) -0.0018(6) -0.0007(6)
C26 0.0254(9) 0.0189(8) 0.0204(8) -0.0018(6) 0.0021(7) -0.0077(7)
C27 0.0276(9) 0.0157(8) 0.0248(9) -0.0041(6) 0.0011(7) 0.0037(7)
C28 0.0172(8) 0.0269(9) 0.0177(8) -0.0042(7) 0.0041(6) -0.0005(7)
C29 0.0191(8) 0.0157(7) 0.0159(7) 0.0031(6) 0.0013(6) 0.0002(6)

loop_
_atom_type_symbol
_atom_type_description
_atom_type_scat_dispersion_real
_atom_type_scat_dispersion_imag
_atom_type_scat_source
C C 0.0033 0.0016 'International Tables Vol C Tables 4.2.6.8 and 6.1.1.4'
H H 0.0000 0.0000 'International Tables Vol C Tables 4.2.6.8 and 6.1.1.4'
N N 0.0061 0.0033 'International Tables Vol C Tables 4.2.6.8 and 6.1.1.4'
Ta Ta -0.7052 6.5227 'International Tables Vol C Tables 4.2.6.8 and 6.1.1.4'

loop_
_geom_angle_atom_site_label_1
_geom_angle_atom_site_label_2
_geom_angle_atom_site_label_3
_geom_angle
N1 Ta1 N11 107.93(6)
N1 Ta1 N12 103.21(6)
N11 Ta1 N12 60.25(5)
N1 Ta1 C24 116.46(6)
N11 Ta1 C24 114.70(5)
N12 Ta1 C24 138.28(5)
N1 Ta1 C29 102.34(6)
N11 Ta1 C29 90.00(5)
N12 Ta1 C29 145.55(6)
C24 Ta1 C29 37.13(6)
N1 Ta1 C23 90.90(6)
N11 Ta1 C23 151.43(5)
N12 Ta1 C23 137.17(5)
C24 Ta1 C23 36.78(6)
C29 Ta1 C23 64.53(6)
N1 Ta1 C20 149.14(6)
N11 Ta1 C20 99.83(5)
N12 Ta1 C20 102.09(5)
C24 Ta1 C20 36.19(5)
C29 Ta1 C20 63.79(6)
C23 Ta1 C20 58.39(5)
N1 Ta1 C22 101.11(6)
N11 Ta1 C22 149.10(5)
N12 Ta1 C22 103.31(5)
C24 Ta1 C22 58.35(6)
C29 Ta1 C22 93.98(6)
C23 Ta1 C22 33.88(5)
C20 Ta1 C22 55.67(5)
N1 Ta1 C21 132.86(6)
N11 Ta1 C21 116.66(5)
N12 Ta1 C21 86.82(5)
C24 Ta1 C21 57.19(5)
C29 Ta1 C21 92.47(6)
C23 Ta1 C21 55.78(5)
C20 Ta1 C21 32.46(5)
C22 Ta1 C21 32.63(5)
N2 N1 Ta1 167.86(12)
N1 N2 C1 111.21(13)
N1 N2 C2 109.43(13)
C1 N2 C2 111.24(14)
N2 C1 H1A 109.5
N2 C1 H1B 109.5
H1A C1 H1B 109.5
N2 C1 H1C 109.5
H1A C1 H1C 109.5
H1B C1 H1C 109.5
N2 C2 H2A 109.5
N2 C2 H2B 109.5
H2A C2 H2B 109.5
N2 C2 H2C 109.5
H2A C2 H2C 109.5
H2B C2 H2C 109.5
C10 N11 C13 123.85(14)
C10 N11 Ta1 94.67(10)
C13 N11 Ta1 141.35(11)
C10 N12 C16 120.53(13)
C10 N12 Ta1 92.94(9)
C16 N12 Ta1 128.89(10)
C10 N13 C12 121.47(14)
C10 N13 C11 121.46(14)
C12 N13 C11 113.96(13)
N11 C10 N12 110.81(13)
N11 C10 N13 123.96(15)
N12 C10 N13 125.24(14)
N13 C11 H11A 109.5
N13 C11 H11B 109.5
H11A C11 H11B 109.5
N13 C11 H11C 109.5
H11A C11 H11C 109.5
H11B C11 H11C 109.5
N13 C12 H12A 109.5
N13 C12 H12B 109.5
H12A C12 H12B 109.5
N13 C12 H12C 109.5
H12A C12 H12C 109.5
H12B C12 H12C 109.5
N11 C13 C15 113.26(14)
N11 C13 C14 109.22(13)
C15 C13 C14 110.62(14)
N11 C13 H13 107.9
C15 C13 H13 107.9
C14 C13 H13 107.9
C13 C14 H14A 109.5
C13 C14 H14B 109.5
H14A C14 H14B 109.5
C13 C14 H14C 109.5
H14A C14 H14C 109.5
H14B C14 H14C 109.5
C13 C15 H15A 109.5
C13 C15 H15B 109.5
H15A C15 H15B 109.5
C13 C15 H15C 109.5
H15A C15 H15C 109.5
H15B C15 H15C 109.5
N12 C16 C17 109.07(13)
N12 C16 C18 113.46(14)
C17 C16 C18 109.58(14)
N12 C16 H16 108.2
C17 C16 H16 108.2
C18 C16 H16 108.2
C16 C17 H17A 109.5
C16 C17 H17B 109.5
H17A C17 H17B 109.5
C16 C17 H17C 109.5
H17A C17 H17C 109.5
H17B C17 H17C 109.5
C16 C18 H18A 109.5
C16 C18 H18B 109.5
H18A C18 H18B 109.5
C16 C18 H18C 109.5
H18A C18 H18C 109.5
H18B C18 H18C 109.5
C21 C20 C24 108.14(14)
C21 C20 C25 125.50(15)
C24 C20 C25 126.36(15)
C21 C20 Ta1 79.67(9)
C24 C20 Ta1 64.27(8)
C25 C20 Ta1 120.90(11)
C20 C21 C22 108.88(14)
C20 C21 C26 124.00(15)
C22 C21 C26 127.09(16)
C20 C21 Ta1 67.87(9)
C22 C21 Ta1 71.26(9)
C26 C21 Ta1 128.16(11)
C23 C22 C21 107.97(14)
C23 C22 C27 125.17(16)
C21 C22 C27 125.95(15)
C23 C22 Ta1 66.33(9)
C21 C22 Ta1 76.12(9)
C27 C22 Ta1 131.37(11)
C22 C23 C24 108.21(14)
C22 C23 C28 126.71(15)
C24 C23 C28 125.08(15)
C22 C23 Ta1 79.79(9)
C24 C23 Ta1 67.22(8)
C28 C23 Ta1 118.29(11)
C23 C24 C29 118.78(14)
C23 C24 C20 106.63(14)
C29 C24 C20 119.57(15)
C23 C24 Ta1 76.01(9)
C29 C24 Ta1 75.44(9)
C20 C24 Ta1 79.54(9)
C20 C25 H25A 109.5
C20 C25 H25B 109.5
H25A C25 H25B 109.5
C20 C25 H25C 109.5
H25A C25 H25C 109.5
H25B C25 H25C 109.5
C21 C26 H26A 109.5
C21 C26 H26B 109.5
H26A C26 H26B 109.5
C21 C26 H26C 109.5
H26A C26 H26C 109.5
H26B C26 H26C 109.5
C22 C27 H27A 109.5
C22 C27 H27B 109.5
H27A C27 H27B 109.5
C22 C27 H27C 109.5
H27A C27 H27C 109.5
H27B C27 H27C 109.5
C23 C28 H28A 109.5
C23 C28 H28B 109.5
H28A C28 H28B 109.5
C23 C28 H28C 109.5
H28A C28 H28C 109.5
H28B C28 H28C 109.5
C24 C29 Ta1 67.43(9)
C24 C29 H29A 117.6(12)
Ta1 C29 H29A 120.4(12)
C24 C29 H29B 115.7(14)
Ta1 C29 H29B 116.6(14)
H29A C29 H29B 112.3(18)

loop_
_geom_bond_atom_site_label_1
_geom_bond_atom_site_label_2
_geom_bond_distance
Ta1 N1 1.7955(13)
Ta1 N11 2.1873(13)
Ta1 N12 2.2166(13)
Ta1 C24 2.2243(15)
Ta1 C29 2.3313(16)
Ta1 C23 2.3409(15)
Ta1 C20 2.4280(15)
Ta1 C22 2.5154(16)
Ta1 C21 2.5787(16)
N1 N2 1.3898(19)
N2 C1 1.462(2)
N2 C2 1.465(2)
C1 H1A 0.9800
C1 H1B 0.9800
C1 H1C 0.9800
C2 H2A 0.9800
C2 H2B 0.9800
C2 H2C 0.9800
N11 C10 1.335(2)
N11 C13 1.463(2)
N12 C10 1.350(2)
N12 C16 1.477(2)
N13 C10 1.387(2)
N13 C12 1.457(2)
N13 C11 1.461(2)
C11 H11A 0.9800
C11 H11B 0.9800
C11 H11C 0.9800
C12 H12A 0.9800
C12 H12B 0.9800
C12 H12C 0.9800
C13 C15 1.527(2)
C13 C14 1.531(2)
C13 H13 1.0000
C14 H14A 0.9800
C14 H14B 0.9800
C14 H14C 0.9800
C15 H15A 0.9800
C15 H15B 0.9800
C15 H15C 0.9800
C16 C17 1.524(2)
C16 C18 1.530(2)
C16 H16 1.0000
C17 H17A 0.9800
C17 H17B 0.9800
C17 H17C 0.9800
C18 H18A 0.9800
C18 H18B 0.9800
C18 H18C 0.9800
C20 C21 1.407(2)
C20 C24 1.458(2)
C20 C25 1.505(2)
C21 C22 1.432(2)
C21 C26 1.499(2)
C22 C23 1.425(2)
C22 C27 1.503(2)
C23 C24 1.444(2)
C23 C28 1.503(2)
C24 C29 1.454(2)
C25 H25A 0.9800
C25 H25B 0.9800
C25 H25C 0.9800
C26 H26A 0.9800
C26 H26B 0.9800
C26 H26C 0.9800
C27 H27A 0.9800
C27 H27B 0.9800
C27 H27C 0.9800
C28 H28A 0.9800
C28 H28B 0.9800
C28 H28C 0.9800
C29 H29A 0.98(2)
C29 H29B 0.96(2)

loop_
_geom_torsion_atom_site_label_1
_geom_torsion_atom_site_label_2
_geom_torsion_atom_site_label_3
_geom_torsion_atom_site_label_4
_geom_torsion
N11 Ta1 N1 N2 -144.7(5)
N12 Ta1 N1 N2 152.6(5)
C24 Ta1 N1 N2 -14.1(6)
C29 Ta1 N1 N2 -50.7(6)
C23 Ta1 N1 N2 13.4(6)
C20 Ta1 N1 N2 8.3(6)
C22 Ta1 N1 N2 46.0(6)
C21 Ta1 N1 N2 54.6(6)
Ta1 N1 N2 C1 -89.6(6)
Ta1 N1 N2 C2 147.1(5)
N1 Ta1 N11 C10 -88.14(10)
N12 Ta1 N11 C10 7.12(9)
C24 Ta1 N11 C10 140.23(9)
C29 Ta1 N11 C10 168.88(10)
C23 Ta1 N11 C10 142.91(11)
C20 Ta1 N11 C10 105.51(10)
C22 Ta1 N11 C10 71.10(14)
C21 Ta1 N11 C10 76.11(10)
N1 Ta1 N11 C13 87.40(17)
N12 Ta1 N11 C13 -177.34(19)
C24 Ta1 N11 C13 -44.23(18)
C29 Ta1 N11 C13 -15.58(17)
C23 Ta1 N11 C13 -41.5(2)
C20 Ta1 N11 C13 -78.95(17)
C22 Ta1 N11 C13 -113.36(18)
C21 Ta1 N11 C13 -108.35(17)
N1 Ta1 N12 C10 96.27(10)
N11 Ta1 N12 C10 -7.03(8)
C24 Ta1 N12 C10 -101.74(11)
C29 Ta1 N12 C10 -40.62(14)
C23 Ta1 N12 C10 -157.65(9)
C20 Ta1 N12 C10 -101.54(9)
C22 Ta1 N12 C10 -158.72(9)
C21 Ta1 N12 C10 -130.35(9)
N1 Ta1 N12 C16 -37.74(14)
N11 Ta1 N12 C16 -141.05(14)
C24 Ta1 N12 C16 124.24(13)
C29 Ta1 N12 C16 -174.64(12)
C23 Ta1 N12 C16 68.33(15)
C20 Ta1 N12 C16 124.44(13)
C22 Ta1 N12 C16 67.27(13)
C21 Ta1 N12 C16 95.63(13)
C13 N11 C10 N12 172.45(14)
Ta1 N11 C10 N12 -10.90(13)
C13 N11 C10 N13 -7.5(2)
Ta1 N11 C10 N13 169.14(13)
C16 N12 C10 N11 150.21(14)
Ta1 N12 C10 N11 10.73(13)
C16 N12 C10 N13 -29.8(2)
Ta1 N12 C10 N13 -169.31(14)
C12 N13 C10 N11 150.44(16)
C11 N13 C10 N11 -50.7(2)
C12 N13 C10 N12 -29.5(2)
C11 N13 C10 N12 129.32(17)
C10 N11 C13 C15 -113.50(17)
Ta1 N11 C13 C15 71.9(2)
C10 N11 C13 C14 122.74(17)
Ta1 N11 C13 C14 -51.9(2)
C10 N12 C16 C17 -171.80(15)
Ta1 N12 C16 C17 -48.28(18)
C10 N12 C16 C18 -49.3(2)
Ta1 N12 C16 C18 74.17(17)
N1 Ta1 C20 C21 80.78(14)
N11 Ta1 C20 C21 -125.18(10)
N12 Ta1 C20 C21 -63.73(10)
C24 Ta1 C20 C21 116.04(14)
C29 Ta1 C20 C21 149.71(11)
C23 Ta1 C20 C21 74.77(10)
C22 Ta1 C20 C21 34.25(9)
N1 Ta1 C20 C24 -35.27(16)
N11 Ta1 C20 C24 118.78(10)
N12 Ta1 C20 C24 -179.77(9)
C29 Ta1 C20 C24 33.67(9)
C23 Ta1 C20 C24 -41.27(9)
C22 Ta1 C20 C24 -81.79(10)
C21 Ta1 C20 C24 -116.04(14)
N1 Ta1 C20 C25 -153.86(13)
N11 Ta1 C20 C25 0.19(14)
N12 Ta1 C20 C25 61.64(13)
C24 Ta1 C20 C25 -118.59(17)
C29 Ta1 C20 C25 -84.92(14)
C23 Ta1 C20 C25 -159.86(15)
C22 Ta1 C20 C25 159.62(15)
C21 Ta1 C20 C25 125.37(17)
C24 C20 C21 C22 -1.22(17)
C25 C20 C21 C22 179.63(15)
Ta1 C20 C21 C22 -59.62(11)
C24 C20 C21 C26 -179.58(15)
C25 C20 C21 C26 1.3(3)
Ta1 C20 C21 C26 122.02(15)
C24 C20 C21 Ta1 58.40(10)
C25 C20 C21 Ta1 -120.74(16)
N1 Ta1 C21 C20 -136.32(10)
N11 Ta1 C21 C20 64.32(10)
N12 Ta1 C21 C20 118.58(10)
C24 Ta1 C21 C20 -39.14(9)
C29 Ta1 C21 C20 -26.93(10)
C23 Ta1 C21 C20 -83.57(10)
C22 Ta1 C21 C20 -120.46(14)
N1 Ta1 C21 C22 -15.86(13)
N11 Ta1 C21 C22 -175.23(9)
N12 Ta1 C21 C22 -120.96(10)
C24 Ta1 C21 C22 81.32(10)
C29 Ta1 C21 C22 93.53(10)
C23 Ta1 C21 C22 36.88(9)
C20 Ta1 C21 C22 120.46(14)
N1 Ta1 C21 C26 107.05(16)
N11 Ta1 C21 C26 -52.31(16)
N12 Ta1 C21 C26 1.95(15)
C24 Ta1 C21 C26 -155.77(17)
C29 Ta1 C21 C26 -143.56(15)
C23 Ta1 C21 C26 159.80(17)
C20 Ta1 C21 C26 -116.63(19)
C22 Ta1 C21 C26 122.91(19)
C20 C21 C22 C23 -1.46(18)
C26 C21 C22 C23 176.83(15)
Ta1 C21 C22 C23 -59.01(11)
C20 C21 C22 C27 -171.00(15)
C26 C21 C22 C27 7.3(3)
Ta1 C21 C22 C27 131.44(16)
C20 C21 C22 Ta1 57.56(11)
C26 C21 C22 Ta1 -124.16(16)
N1 Ta1 C22 C23 -74.69(10)
N11 Ta1 C22 C23 125.41(11)
N12 Ta1 C22 C23 178.70(9)
C24 Ta1 C22 C23 39.66(10)
C29 Ta1 C22 C23 28.72(10)
C20 Ta1 C22 C23 83.02(10)
C21 Ta1 C22 C23 117.09(14)
N1 Ta1 C22 C21 168.22(10)
N11 Ta1 C22 C21 8.32(15)
N12 Ta1 C22 C21 61.62(10)
C24 Ta1 C22 C21 -77.43(10)
C29 Ta1 C22 C21 -88.36(10)
C23 Ta1 C22 C21 -117.09(14)
C20 Ta1 C22 C21 -34.07(9)
N1 Ta1 C22 C27 42.18(17)
N11 Ta1 C22 C27 -117.71(16)
N12 Ta1 C22 C27 -64.42(16)
C24 Ta1 C22 C27 156.54(18)
C29 Ta1 C22 C27 145.60(16)
C23 Ta1 C22 C27 116.9(2)
C20 Ta1 C22 C27 -160.11(18)
C21 Ta1 C22 C27 -126.0(2)
C21 C22 C23 C24 3.58(17)
C27 C22 C23 C24 173.23(15)
Ta1 C22 C23 C24 -61.74(10)
C21 C22 C23 C28 -176.88(15)
C27 C22 C23 C28 -7.2(3)
Ta1 C22 C23 C28 117.80(16)
C21 C22 C23 Ta1 65.32(11)
C27 C22 C23 Ta1 -125.03(16)
N1 Ta1 C23 C22 108.82(10)
N11 Ta1 C23 C22 -118.91(12)
N12 Ta1 C23 C22 -1.85(13)
C24 Ta1 C23 C22 -114.84(14)
C29 Ta1 C23 C22 -147.92(11)
C20 Ta1 C23 C22 -74.26(10)
C21 Ta1 C23 C22 -35.49(9)
N1 Ta1 C23 C24 -136.34(10)
N11 Ta1 C23 C24 -4.07(16)
N12 Ta1 C23 C24 112.99(10)
C29 Ta1 C23 C24 -33.08(9)
C20 Ta1 C23 C24 40.58(9)
C22 Ta1 C23 C24 114.84(14)
C21 Ta1 C23 C24 79.35(10)
N1 Ta1 C23 C28 -17.54(13)
N11 Ta1 C23 C28 114.73(14)
N12 Ta1 C23 C28 -128.21(12)
C24 Ta1 C23 C28 118.80(17)
C29 Ta1 C23 C28 85.72(13)
C20 Ta1 C23 C28 159.38(15)
C22 Ta1 C23 C28 -126.36(18)
C21 Ta1 C23 C28 -161.84(15)
C22 C23 C24 C29 134.46(15)
C28 C23 C24 C29 -45.1(2)
Ta1 C23 C24 C29 64.38(13)
C22 C23 C24 C20 -4.27(17)
C28 C23 C24 C20 176.18(14)
Ta1 C23 C24 C20 -74.36(10)
C22 C23 C24 Ta1 70.08(11)
C28 C23 C24 Ta1 -109.46(15)
C21 C20 C24 C23 3.38(17)
C25 C20 C24 C23 -177.49(15)
Ta1 C20 C24 C23 71.84(10)
C21 C20 C24 C29 -134.96(15)
C25 C20 C24 C29 44.2(2)
Ta1 C20 C24 C29 -66.50(13)
C21 C20 C24 Ta1 -68.45(11)
C25 C20 C24 Ta1 110.68(15)
N1 Ta1 C24 C23 50.45(11)
N11 Ta1 C24 C23 177.86(9)
N12 Ta1 C24 C23 -109.89(10)
C29 Ta1 C24 C23 125.26(14)
C20 Ta1 C24 C23 -110.23(13)
C22 Ta1 C24 C23 -36.46(9)
C21 Ta1 C24 C23 -75.22(10)
N1 Ta1 C24 C29 -74.81(11)
N11 Ta1 C24 C29 52.59(11)
N12 Ta1 C24 C29 124.84(10)
C23 Ta1 C24 C29 -125.26(14)
C20 Ta1 C24 C29 124.50(14)
C22 Ta1 C24 C29 -161.72(12)
C21 Ta1 C24 C29 159.51(12)
N1 Ta1 C24 C20 160.68(9)
N11 Ta1 C24 C20 -71.91(10)
N12 Ta1 C24 C20 0.34(14)
C29 Ta1 C24 C20 -124.50(14)
C23 Ta1 C24 C20 110.23(13)
C22 Ta1 C24 C20 73.77(10)
C21 Ta1 C24 C20 35.01(9)
C23 C24 C29 Ta1 -64.68(13)
C20 C24 C29 Ta1 68.71(13)
N1 Ta1 C29 C24 117.82(10)
N11 Ta1 C29 C24 -133.81(10)
N12 Ta1 C29 C24 -105.10(12)
C23 Ta1 C29 C24 32.78(9)
C20 Ta1 C29 C24 -32.84(9)
C22 Ta1 C29 C24 15.52(10)
C21 Ta1 C29 C24 -17.12(10)
